data_4119176
loop_
_publ_author_name
'Liting Du'
'Zhiyong Lu'
'Kaiyuan Zheng'
'Junyi Wang'
'Xin Zheng'
'Yi Pan'
'Xiaozeng You'
'Junfeng Bai'

_publ_section_title
;
 Fine-Tuning Pore Size by Shifting Coordination Sites of Ligands and
 Surface Polarization of Metal-Organic Frameworks To Sharply Enhance the
 Selectivity for CO2
;
_journal_name_full 'Journal of the American Chemical Society'
_journal_page_first 562
_journal_page_last 565
_journal_paper_doi 10.1021/ja309992a
_journal_volume 135
_journal_year 2013
_chemical_formula_moiety 'C13 H7 Cu N O4, C3 H7 N O'
_chemical_formula_sum 'C16 H14 Cu N2 O5'
_chemical_formula_weight 377.84
_chemical_name_systematic
; 
 ? 
;
_space_group_IT_number 14
_symmetry_cell_setting monoclinic
_symmetry_space_group_name_Hall '-P 2ybc'
_symmetry_space_group_name_H-M 'P 1 21/c 1'
_atom_sites_solution_hydrogens geom
_atom_sites_solution_primary direct
_atom_sites_solution_secondary difmap
_audit_creation_method SHELXL-97
_cell_angle_alpha 90.00
_cell_angle_beta 108.7200(10)
_cell_angle_gamma 90.00
_cell_formula_units_Z 4
_cell_length_a 10.5385(9)
_cell_length_b 10.7768(9)
_cell_length_c 14.7694(12)
_cell_measurement_reflns_used 4715
_cell_measurement_temperature 296(2)
_cell_measurement_theta_max 28.32
_cell_measurement_theta_min 2.39
_cell_volume 1588.6(2)
_computing_cell_refinement 'Bruker SMART'
_computing_data_collection 'Bruker SMART'
_computing_data_reduction 'Bruker SAINT'
_computing_molecular_graphics 'Bruker SHELXTL'
_computing_publication_material 'Bruker SHELXTL'
_computing_structure_refinement 'SHELXL-97 (Sheldrick, 1997)'
_computing_structure_solution 'SHELXS-97 (Sheldrick, 1990)'
_diffrn_ambient_temperature 296(2)
_diffrn_measured_fraction_theta_full 1.000
_diffrn_measured_fraction_theta_max 1.000
_diffrn_measurement_device_type 'Bruker APEX-II CCD'
_diffrn_measurement_method '\f and \w scans'
_diffrn_radiation_monochromator graphite
_diffrn_radiation_source 'fine-focus sealed tube'
_diffrn_radiation_type MoK\a
_diffrn_radiation_wavelength 0.71073
_diffrn_reflns_av_R_equivalents 0.0683
_diffrn_reflns_av_sigmaI/netI 0.0558
_diffrn_reflns_limit_h_max 12
_diffrn_reflns_limit_h_min -12
_diffrn_reflns_limit_k_max 11
_diffrn_reflns_limit_k_min -12
_diffrn_reflns_limit_l_max 13
_diffrn_reflns_limit_l_min -17
_diffrn_reflns_number 8734
_diffrn_reflns_theta_full 25.01
_diffrn_reflns_theta_max 25.01
_diffrn_reflns_theta_min 2.04
_exptl_absorpt_coefficient_mu 1.404
_exptl_absorpt_correction_T_max 0.894
_exptl_absorpt_correction_T_min 0.845
_exptl_absorpt_correction_type multi-scan
_exptl_absorpt_process_details SADABS
_exptl_crystal_colour green
_exptl_crystal_density_diffrn 1.580
_exptl_crystal_description block
_exptl_crystal_F_000 772
_exptl_crystal_size_max 0.3
_exptl_crystal_size_mid 0.1
_exptl_crystal_size_min 0.08
_refine_diff_density_max 0.371
_refine_diff_density_min -0.596
_refine_diff_density_rms 0.067
_refine_ls_extinction_method none
_refine_ls_goodness_of_fit_ref 1.031
_refine_ls_hydrogen_treatment constr
_refine_ls_matrix_type full
_refine_ls_number_parameters 219
_refine_ls_number_reflns 2800
_refine_ls_number_restraints 0
_refine_ls_restrained_S_all 1.031
_refine_ls_R_factor_all 0.0320
_refine_ls_R_factor_gt 0.0280
_refine_ls_shift/su_max 0.001
_refine_ls_shift/su_mean 0.000
_refine_ls_structure_factor_coef Fsqd
_refine_ls_weighting_details 'calc w=1/[\s^2^(Fo^2^)+(0.0385P)^2^+0.0000P] where P=(Fo^2^+2Fc^2^)/3'
_refine_ls_weighting_scheme calc
_refine_ls_wR_factor_gt 0.0757
_refine_ls_wR_factor_ref 0.0772
_reflns_number_gt 2443
_reflns_number_total 2800
_reflns_threshold_expression >2sigma(I)
_cod_data_source_file ja309992a_si_002_1.cif
_cod_data_source_block NJU-Bai7
_cod_original_sg_symbol_H-M 'P 21/c'
_cod_database_code 4119176

loop_
_symmetry_equiv_pos_as_xyz
'x, y, z'
'-x, y+1/2, -z+1/2'
'-x, -y, -z'
'x, -y-1/2, z-1/2'

loop_
_atom_site_label
_atom_site_type_symbol
_atom_site_fract_x
_atom_site_fract_y
_atom_site_fract_z
_atom_site_U_iso_or_equiv
_atom_site_adp_type
_atom_site_occupancy
_atom_site_symmetry_multiplicity
_atom_site_calc_flag
_atom_site_refinement_flags
Cu1 Cu 0.90651(2) -0.08595(2) -0.011142(19) 0.01140(11) Uani 1 1 d .
O1 O 0.80851(15) 0.03757(14) 0.03911(12) 0.0187(4) Uani 1 1 d .
O2 O 0.97432(15) 0.17798(14) 0.06773(12) 0.0194(4) Uani 1 1 d .
O3 O 0.80990(15) 0.52009(14) 0.36089(11) 0.0183(4) Uani 1 1 d .
O4 O 0.97199(15) 0.37819(15) 0.38077(12) 0.0197(4) Uani 1 1 d .
N1 N 0.21728(17) 0.24552(16) 0.01078(14) 0.0161(4) Uani 1 1 d .
C9 C 0.8618(2) 0.1402(2) 0.06992(16) 0.0147(5) Uani 1 1 d .
C13 C 0.4336(2) 0.3419(2) 0.06959(16) 0.0142(5) Uani 1 1 d .
C14 C 0.8620(2) 0.42723(19) 0.33384(17) 0.0145(5) Uani 1 1 d .
C17 C 0.5818(2) 0.32590(19) 0.11409(16) 0.0137(5) Uani 1 1 d .
C19 C 0.8552(2) 0.2876(2) 0.19783(17) 0.0148(5) Uani 1 1 d .
H19 H 0.9467 0.2747 0.2260 0.018 Uiso 1 1 calc R
C20 C 0.7871(2) 0.22576(19) 0.11445(16) 0.0140(5) Uani 1 1 d .
C21 C 0.3731(2) 0.4582(2) 0.05128(18) 0.0205(5) Uani 1 1 d .
H21 H 0.4244 0.5301 0.0671 0.025 Uiso 1 1 calc R
C23 C 0.6519(2) 0.39065(19) 0.19572(17) 0.0152(5) Uani 1 1 d .
H23 H 0.6077 0.4490 0.2211 0.018 Uiso 1 1 calc R
C24 C 0.6493(2) 0.24293(19) 0.07326(16) 0.0143(5) Uani 1 1 d .
H24 H 0.6025 0.1990 0.0185 0.017 Uiso 1 1 calc R
C29 C 0.7883(2) 0.3691(2) 0.24039(17) 0.0149(5) Uani 1 1 d .
C30 C 0.1618(2) 0.3581(2) -0.01011(19) 0.0225(6) Uani 1 1 d .
H30 H 0.0695 0.3639 -0.0388 0.027 Uiso 1 1 calc R
C33 C 0.3509(2) 0.2391(2) 0.04816(16) 0.0151(5) Uani 1 1 d .
H33 H 0.3903 0.1610 0.0604 0.018 Uiso 1 1 calc R
C35 C 0.2360(2) 0.4651(2) 0.0092(2) 0.0261(6) Uani 1 1 d .
H35 H 0.1942 0.5419 -0.0059 0.031 Uiso 1 1 calc R
O9 O 0.5112(3) 0.2108(2) 0.3321(2) 0.0788(9) Uani 1 1 d .
N4 N 0.3478(2) 0.3592(2) 0.29215(18) 0.0382(6) Uani 1 1 d .
C37 C 0.3954(5) 0.2435(3) 0.2928(3) 0.0579(10) Uani 1 1 d .
H37 H 0.3349 0.1829 0.2605 0.070 Uiso 1 1 calc R
C38 C 0.2098(3) 0.3900(4) 0.2464(3) 0.0736(13) Uani 1 1 d .
H38A H 0.1656 0.3224 0.2063 0.110 Uiso 1 1 calc R
H38B H 0.2038 0.4632 0.2081 0.110 Uiso 1 1 calc R
H38C H 0.1675 0.4051 0.2940 0.110 Uiso 1 1 calc R
C40 C 0.4349(3) 0.4570(2) 0.3442(2) 0.0350(7) Uani 1 1 d .
H40A H 0.4073 0.4822 0.3974 0.053 Uiso 1 1 calc R
H40B H 0.4299 0.5266 0.3026 0.053 Uiso 1 1 calc R
H40C H 0.5255 0.4271 0.3673 0.053 Uiso 1 1 calc R

loop_
_atom_site_aniso_label
_atom_site_aniso_U_11
_atom_site_aniso_U_22
_atom_site_aniso_U_33
_atom_site_aniso_U_23
_atom_site_aniso_U_13
_atom_site_aniso_U_12
Cu1 0.00913(16) 0.01058(16) 0.01362(17) 0.00024(10) 0.00241(12) -0.00026(10)
O1 0.0164(8) 0.0160(8) 0.0255(10) -0.0069(7) 0.0093(7) -0.0020(7)
O2 0.0150(8) 0.0174(8) 0.0285(10) -0.0064(7) 0.0109(7) -0.0019(7)
O3 0.0164(8) 0.0182(8) 0.0170(9) -0.0052(7) 0.0009(7) 0.0034(7)
O4 0.0150(9) 0.0222(8) 0.0179(9) -0.0058(7) -0.0003(7) 0.0030(7)
N1 0.0116(9) 0.0143(9) 0.0219(11) 0.0007(8) 0.0044(8) -0.0024(7)
C9 0.0137(11) 0.0149(11) 0.0134(12) 0.0016(9) 0.0014(9) 0.0030(9)
C13 0.0100(11) 0.0182(12) 0.0141(12) -0.0022(9) 0.0033(9) -0.0005(9)
C14 0.0118(11) 0.0147(11) 0.0173(12) 0.0003(9) 0.0050(10) -0.0032(9)
C17 0.0097(11) 0.0135(11) 0.0176(12) 0.0010(9) 0.0040(9) -0.0015(9)
C19 0.0077(11) 0.0171(11) 0.0185(12) -0.0003(10) 0.0027(9) 0.0003(9)
C20 0.0123(11) 0.0126(11) 0.0181(12) 0.0013(9) 0.0062(10) -0.0007(9)
C21 0.0178(12) 0.0137(11) 0.0300(14) 0.0007(11) 0.0073(11) -0.0022(10)
C23 0.0127(11) 0.0137(11) 0.0198(13) -0.0019(10) 0.0062(10) -0.0003(9)
C24 0.0131(11) 0.0125(11) 0.0157(12) -0.0030(9) 0.0021(9) -0.0033(9)
C29 0.0142(11) 0.0144(11) 0.0159(12) -0.0007(10) 0.0045(10) -0.0023(9)
C30 0.0094(11) 0.0208(13) 0.0345(15) 0.0067(11) 0.0030(10) 0.0012(9)
C33 0.0120(11) 0.0137(11) 0.0187(12) 0.0001(9) 0.0034(10) 0.0012(9)
C35 0.0161(12) 0.0151(12) 0.0442(17) 0.0076(12) 0.0058(12) 0.0036(10)
O9 0.125(3) 0.0379(14) 0.0606(18) 0.0091(13) 0.0115(18) 0.0231(16)
N4 0.0425(15) 0.0383(14) 0.0383(15) -0.0135(12) 0.0194(12) -0.0135(12)
C37 0.105(3) 0.0302(18) 0.042(2) -0.0062(16) 0.028(2) -0.023(2)
C38 0.044(2) 0.124(4) 0.059(3) -0.043(2) 0.025(2) -0.022(2)
C40 0.0452(17) 0.0261(14) 0.0372(17) -0.0065(13) 0.0179(14) -0.0064(13)

loop_
_atom_type_symbol
_atom_type_description
_atom_type_scat_dispersion_real
_atom_type_scat_dispersion_imag
_atom_type_scat_source
C C 0.0033 0.0016 'International Tables Vol C Tables 4.2.6.8 and 6.1.1.4'
H H 0.0000 0.0000 'International Tables Vol C Tables 4.2.6.8 and 6.1.1.4'
Cu Cu 0.3201 1.2651 'International Tables Vol C Tables 4.2.6.8 and 6.1.1.4'
N N 0.0061 0.0033 'International Tables Vol C Tables 4.2.6.8 and 6.1.1.4'
O O 0.0106 0.0060 'International Tables Vol C Tables 4.2.6.8 and 6.1.1.4'

loop_
_geom_angle_atom_site_label_1
_geom_angle_atom_site_label_2
_geom_angle_atom_site_label_3
_geom_angle
_geom_angle_site_symmetry_1
_geom_angle_site_symmetry_3
O3 Cu1 O1 86.90(7) 4_565 .
O3 Cu1 O4 168.06(6) 4_565 2_745
O1 Cu1 O4 91.10(7) . 2_745
O3 Cu1 O2 88.74(7) 4_565 3_755
O1 Cu1 O2 167.44(6) . 3_755
O4 Cu1 O2 90.74(7) 2_745 3_755
O3 Cu1 N1 99.37(7) 4_565 3_655
O1 Cu1 N1 98.45(6) . 3_655
O4 Cu1 N1 92.57(7) 2_745 3_655
O2 Cu1 N1 93.88(6) 3_755 3_655
O3 Cu1 Cu1 90.12(4) 4_565 3_755
O1 Cu1 Cu1 86.54(4) . 3_755
O4 Cu1 Cu1 78.01(4) 2_745 3_755
O2 Cu1 Cu1 81.69(4) 3_755 3_755
N1 Cu1 Cu1 169.47(5) 3_655 3_755
C9 O1 Cu1 120.21(13) . .
C9 O2 Cu1 125.15(14) . 3_755
C14 O3 Cu1 116.41(15) . 4_566
C14 O4 Cu1 130.33(14) . 2_755
C30 N1 C33 117.74(18) . .
C30 N1 Cu1 120.17(14) . 3_655
C33 N1 Cu1 120.93(14) . 3_655
O2 C9 O1 126.02(19) . .
O2 C9 C20 116.30(19) . .
O1 C9 C20 117.67(18) . .
C33 C13 C21 117.5(2) . .
C33 C13 C17 120.02(19) . .
C21 C13 C17 122.44(19) . .
O4 C14 O3 125.0(2) . .
O4 C14 C29 116.62(19) . .
O3 C14 C29 118.4(2) . .
C23 C17 C24 119.7(2) . .
C23 C17 C13 120.96(18) . .
C24 C17 C13 119.3(2) . .
C20 C19 C29 120.8(2) . .
C20 C19 H19 119.6 . .
C29 C19 H19 119.6 . .
C19 C20 C24 119.67(19) . .
C19 C20 C9 119.57(19) . .
C24 C20 C9 120.8(2) . .
C35 C21 C13 118.9(2) . .
C35 C21 H21 120.5 . .
C13 C21 H21 120.5 . .
C17 C23 C29 120.60(19) . .
C17 C23 H23 119.7 . .
C29 C23 H23 119.7 . .
C20 C24 C17 120.1(2) . .
C20 C24 H24 120.0 . .
C17 C24 H24 120.0 . .
C19 C29 C23 119.0(2) . .
C19 C29 C14 119.6(2) . .
C23 C29 C14 121.37(19) . .
N1 C30 C35 122.4(2) . .
N1 C30 H30 118.8 . .
C35 C30 H30 118.8 . .
N1 C33 C13 123.7(2) . .
N1 C33 H33 118.1 . .
C13 C33 H33 118.1 . .
C30 C35 C21 119.6(2) . .
C30 C35 H35 120.2 . .
C21 C35 H35 120.2 . .
C37 N4 C38 122.6(3) . .
C37 N4 C40 120.0(3) . .
C38 N4 C40 117.2(3) . .
O9 C37 N4 125.8(3) . .
O9 C37 H37 117.1 . .
N4 C37 H37 117.1 . .
N4 C38 H38A 109.5 . .
N4 C38 H38B 109.5 . .
H38A C38 H38B 109.5 . .
N4 C38 H38C 109.5 . .
H38A C38 H38C 109.5 . .
H38B C38 H38C 109.5 . .
N4 C40 H40A 109.5 . .
N4 C40 H40B 109.5 . .
H40A C40 H40B 109.5 . .
N4 C40 H40C 109.5 . .
H40A C40 H40C 109.5 . .
H40B C40 H40C 109.5 . .

loop_
_geom_bond_atom_site_label_1
_geom_bond_atom_site_label_2
_geom_bond_distance
_geom_bond_site_symmetry_2
Cu1 O3 1.9690(16) 4_565
Cu1 O1 1.9701(14) .
Cu1 O4 1.9784(17) 2_745
Cu1 O2 1.9832(14) 3_755
Cu1 N1 2.1595(17) 3_655
Cu1 Cu1 2.6471(5) 3_755
O1 C9 1.257(3) .
O2 C9 1.264(2) .
O2 Cu1 1.9832(14) 3_755
O3 C14 1.266(2) .
O3 Cu1 1.9690(16) 4_566
O4 C14 1.260(3) .
O4 Cu1 1.9784(17) 2_755
N1 C30 1.339(3) .
N1 C33 1.339(3) .
N1 Cu1 2.1595(17) 3_655
C9 C20 1.495(3) .
C13 C33 1.382(3) .
C13 C21 1.393(3) .
C13 C17 1.497(3) .
C14 C29 1.487(3) .
C17 C23 1.384(3) .
C17 C24 1.395(3) .
C19 C20 1.381(3) .
C19 C29 1.396(3) .
C19 H19 0.9300 .
C20 C24 1.395(3) .
C21 C35 1.379(3) .
C21 H21 0.9300 .
C23 C29 1.396(3) .
C23 H23 0.9300 .
C24 H24 0.9300 .
C30 C35 1.372(3) .
C30 H30 0.9300 .
C33 H33 0.9300 .
C35 H35 0.9300 .
O9 C37 1.223(5) .
N4 C37 1.343(4) .
N4 C38 1.432(4) .
N4 C40 1.447(4) .
C37 H37 0.9300 .
C38 H38A 0.9600 .
C38 H38B 0.9600 .
C38 H38C 0.9600 .
C40 H40A 0.9600 .
C40 H40B 0.9600 .
C40 H40C 0.9600 .

loop_
_geom_torsion_atom_site_label_1
_geom_torsion_atom_site_label_2
_geom_torsion_atom_site_label_3
_geom_torsion_atom_site_label_4
_geom_torsion
_geom_torsion_site_symmetry_1
O3 Cu1 O1 C9 -96.05(17) 4_565
O4 Cu1 O1 C9 72.17(17) 2_745
O2 Cu1 O1 C9 -26.2(4) 3_755
N1 Cu1 O1 C9 164.93(17) 3_655
Cu1 Cu1 O1 C9 -5.74(17) 3_755
Cu1 O2 C9 O1 1.9(3) 3_755
Cu1 O2 C9 C20 -178.82(14) 3_755
Cu1 O1 C9 O2 4.2(3) .
Cu1 O1 C9 C20 -175.10(14) .
Cu1 O4 C14 O3 5.3(3) 2_755
Cu1 O4 C14 C29 -173.81(13) 2_755
Cu1 O3 C14 O4 -2.9(3) 4_566
Cu1 O3 C14 C29 176.12(14) 4_566
C33 C13 C17 C23 -129.0(2) .
C21 C13 C17 C23 48.7(3) .
C33 C13 C17 C24 49.9(3) .
C21 C13 C17 C24 -132.3(2) .
C29 C19 C20 C24 -1.4(3) .
C29 C19 C20 C9 179.25(19) .
O2 C9 C20 C19 -42.5(3) .
O1 C9 C20 C19 136.8(2) .
O2 C9 C20 C24 138.1(2) .
O1 C9 C20 C24 -42.6(3) .
C33 C13 C21 C35 -2.8(3) .
C17 C13 C21 C35 179.4(2) .
C24 C17 C23 C29 -3.3(3) .
C13 C17 C23 C29 175.7(2) .
C19 C20 C24 C17 2.5(3) .
C9 C20 C24 C17 -178.08(19) .
C23 C17 C24 C20 -0.2(3) .
C13 C17 C24 C20 -179.22(19) .
C20 C19 C29 C23 -2.1(3) .
C20 C19 C29 C14 175.50(19) .
C17 C23 C29 C19 4.4(3) .
C17 C23 C29 C14 -173.13(19) .
O4 C14 C29 C19 -16.2(3) .
O3 C14 C29 C19 164.62(19) .
O4 C14 C29 C23 161.3(2) .
O3 C14 C29 C23 -17.9(3) .
C33 N1 C30 C35 -2.9(4) .
Cu1 N1 C30 C35 164.86(19) 3_655
C30 N1 C33 C13 2.6(3) .
Cu1 N1 C33 C13 -165.09(17) 3_655
C21 C13 C33 N1 0.3(3) .
C17 C13 C33 N1 178.1(2) .
N1 C30 C35 C21 0.4(4) .
C13 C21 C35 C30 2.6(4) .
C38 N4 C37 O9 -178.5(3) .
C40 N4 C37 O9 -2.6(5) .
